data_7129090
loop_
_publ_author_name
'Brown, Ryan K.'
'Hooper, Thomas N.'
'Rekhroukh, Feriel'
'White, Andrew J. P.'
'Costa, Paulo J.'
'Crimmin, Mark R.'

_publ_section_title
;
 Alumination of aryl methyl ethers: switching between sp<sup>2</sup> and
 sp<sup>3</sup> C-O bond functionalisation with Pd-catalysis.
;
_journal_issue 88
_journal_name_full 'Chemical communications (Cambridge, England)'
_journal_page_first 11673
_journal_page_last 11676
_journal_paper_doi 10.1039/d1cc05408b
_journal_volume 57
_journal_year 2021
_chemical_formula_moiety 'C39 H55 Al N2 O3'
_chemical_formula_sum 'C39 H55 Al N2 O3'
_chemical_formula_weight 626.83
_chemical_properties_physical Air-sensitive,Moisture-sensitive
_space_group_crystal_system triclinic
_space_group_IT_number 2
_space_group_name_Hall '-P 1'
_space_group_name_H-M_alt 'P -1'
_atom_sites_solution_hydrogens geom
_atom_sites_solution_primary iterative
_audit_creation_date 2019-10-22
_audit_creation_method
;
Olex2 1.2
(compiled 2018.05.29 svn.r3508 for OlexSys, GUI svn.r5506)
;
_audit_update_record
;
2019-12-19 deposited with the CCDC.	2021-10-12 downloaded from the CCDC.
;
_cell_angle_alpha 82.674(5)
_cell_angle_beta 80.349(5)
_cell_angle_gamma 88.508(5)
_cell_formula_units_Z 4
_cell_length_a 14.1139(8)
_cell_length_b 14.5855(9)
_cell_length_c 18.1458(10)
_cell_measurement_reflns_used 5112
_cell_measurement_temperature 173.05(10)
_cell_measurement_theta_max 28.1190
_cell_measurement_theta_min 2.9570
_cell_volume 3652.5(4)
_computing_cell_refinement 'CrysAlisPro 1.171.38.43 (Rigaku OD, 2015)'
_computing_data_collection 'CrysAlisPro 1.171.38.43 (Rigaku OD, 2015)'
_computing_data_reduction 'CrysAlisPro 1.171.38.43 (Rigaku OD, 2015)'
_computing_molecular_graphics 'Olex2 (Dolomanov et al., 2009)'
_computing_publication_material 'Olex2 (Dolomanov et al., 2009)'
_computing_structure_refinement 'ShelXL (Sheldrick, 2015)'
_computing_structure_solution
;
Superflip (Palatinus & Chapuis, 2007;Palatinus & van der Lee, 2008;
Palatinus et al., 2012)
;
_diffrn_ambient_environment N~2~
_diffrn_ambient_temperature 173.05(10)
_diffrn_detector 'CCD plate'
_diffrn_detector_area_resol_mean 16.0382
_diffrn_detector_type Eos
_diffrn_measured_fraction_theta_full 0.986
_diffrn_measured_fraction_theta_max 0.790
_diffrn_measurement_details
;
List of Runs (angles in degrees, time in seconds):

  # Type    Start    End  Width  t~exp~   \w     \q     \k     \f   Frames
#--------------------------------------------------------------------------
  1  \w    -39.00  51.00   1.00   12.13    --  -13.18  77.00  60.00   90
  2  \w    -80.00  12.00   1.00   12.13    --  -13.18 -77.00 -60.00   92
  3  \w     -2.00  82.00   1.00   12.13    --   14.27  57.00-150.00   84
;
_diffrn_measurement_device 'four-circle diffractometer'
_diffrn_measurement_device_type 'Xcalibur, Eos'
_diffrn_measurement_method '\w scans'
_diffrn_orient_matrix_type 'CrysAlisPro convention (1999,Acta A55,543-557)'
_diffrn_orient_matrix_UB_11 -0.0070048000
_diffrn_orient_matrix_UB_12 0.0334404000
_diffrn_orient_matrix_UB_13 -0.0306160000
_diffrn_orient_matrix_UB_21 0.0063461000
_diffrn_orient_matrix_UB_22 -0.0347513000
_diffrn_orient_matrix_UB_23 -0.0244318000
_diffrn_orient_matrix_UB_31 -0.0500934000
_diffrn_orient_matrix_UB_32 -0.0088410000
_diffrn_orient_matrix_UB_33 0.0079262000
_diffrn_radiation_monochromator graphite
_diffrn_radiation_probe x-ray
_diffrn_radiation_type MoK\a
_diffrn_radiation_wavelength 0.71073
_diffrn_reflns_av_R_equivalents 0.0252
_diffrn_reflns_av_unetI/netI 0.0530
_diffrn_reflns_Laue_measured_fraction_full 0.986
_diffrn_reflns_Laue_measured_fraction_max 0.790
_diffrn_reflns_limit_h_max 18
_diffrn_reflns_limit_h_min -17
_diffrn_reflns_limit_k_max 19
_diffrn_reflns_limit_k_min -19
_diffrn_reflns_limit_l_max 19
_diffrn_reflns_limit_l_min -24
_diffrn_reflns_number 21313
_diffrn_reflns_point_group_measured_fraction_full 0.986
_diffrn_reflns_point_group_measured_fraction_max 0.790
_diffrn_reflns_theta_full 25.242
_diffrn_reflns_theta_max 28.346
_diffrn_reflns_theta_min 2.304
_diffrn_source 'fine-focus sealed X-ray tube'
_diffrn_source_type 'Enhance (Mo) X-ray Source'
_exptl_absorpt_coefficient_mu 0.093
_exptl_absorpt_correction_T_max 0.986
_exptl_absorpt_correction_T_min 0.974
_exptl_absorpt_correction_type analytical
_exptl_absorpt_process_details
;
CrysAlisPro 1.171.38.43 (Rigaku Oxford Diffraction, 2015)
Analytical numeric absorption correction using a multifaceted crystal
			model based on expressions derived by R.C. Clark & J.S. Reid.
(Clark, R. C. & Reid, J. S. (1995). Acta Cryst. A51, 887-897)
Empirical absorption correction using spherical harmonics,
 implemented in SCALE3 ABSPACK scaling algorithm.
;
_exptl_crystal_colour colourless
_exptl_crystal_colour_primary colourless
_exptl_crystal_density_diffrn 1.140
_exptl_crystal_description block
_exptl_crystal_F_000 1360
_exptl_crystal_recrystallization_method 'Re-crystallisation from solvent: heptane'
_exptl_crystal_size_max 0.516
_exptl_crystal_size_mid 0.288
_exptl_crystal_size_min 0.212
_refine_diff_density_max 0.323
_refine_diff_density_min -0.337
_refine_diff_density_rms 0.055
_refine_ls_extinction_method none
_refine_ls_goodness_of_fit_ref 1.020
_refine_ls_hydrogen_treatment constr
_refine_ls_matrix_type full
_refine_ls_number_parameters 837
_refine_ls_number_reflns 14412
_refine_ls_number_restraints 0
_refine_ls_restrained_S_all 1.020
_refine_ls_R_factor_all 0.0742
_refine_ls_R_factor_gt 0.0482
_refine_ls_shift/su_max 0.001
_refine_ls_shift/su_mean 0.000
_refine_ls_structure_factor_coef Fsqd
_refine_ls_weighting_details 'w=1/[\s^2^(Fo^2^)+(0.0618P)^2^+0.7461P] where P=(Fo^2^+2Fc^2^)/3'
_refine_ls_weighting_scheme calc
_refine_ls_wR_factor_gt 0.1172
_refine_ls_wR_factor_ref 0.1320
_reflns_Friedel_coverage 0.000
_reflns_number_gt 10530
_reflns_number_total 14412
_reflns_threshold_expression 'I > 2\s(I)'
_cod_data_source_file d1cc05408b3.cif
_cod_data_source_block 11d
_cod_depositor_comments 'Adding full bibliography for 7129089--7129093.cif.'
_cod_database_code 7129090
_shelx_shelxl_version_number 2018/3
_chemical_oxdiff_formula C39H55AlN2O3
_chemical_oxdiff_usercomment TH516
_shelx_space_group_comment
;
The symmetry employed for this shelxl refinement is uniquely defined
by the following loop, which should always be used as a source of
symmetry information in preference to the above space-group names.
They are only intended as comments.
;
_reflns_odcompleteness_completeness 99.00
_reflns_odcompleteness_iscentric 1
_reflns_odcompleteness_theta 24.97
_olex2_refinement_description
;
1. Fixed Uiso
 At 1.2 times of:
  All C(H) groups, All C(H,H) groups
 At 1.5 times of:
  All C(H,H,H) groups
2.a Ternary CH refined with riding coordinates:
 C12(H12), C15(H15), C24(H24), C27(H27), C62(H62), C65(H65), C74(H74), C77(H77)
2.b Secondary CH2 refined with riding coordinates:
 C30(H30A,H30B), C80(H80A,H80B)
2.c Aromatic/amide H refined with riding coordinates:
 C2(H2), C8(H8), C9(H9), C10(H10), C20(H20), C21(H21), C22(H22), C32(H32),
 C35(H35), C36(H36), C52(H52), C58(H58), C59(H59), C60(H60), C70(H70), C71(H71),
  C72(H72), C82(H82), C85(H85), C86(H86)
2.d Idealised Me refined as rotating group:
 C4(H4A,H4B,H4C), C5(H5A,H5B,H5C), C13(H13A,H13B,H13C), C14(H14A,H14B,H14C),
 C16(H16A,H16B,H16C), C17(H17A,H17B,H17C), C25(H25A,H25B,H25C), C26(H26A,H26B,
 H26C), C28(H28A,H28B,H28C), C29(H29A,H29B,H29C), C38(H38A,H38B,H38C), C40(H40A,
 H40B,H40C), C42(H42A,H42B,H42C), C54(H54A,H54B,H54C), C55(H55A,H55B,H55C),
 C63(H63A,H63B,H63C), C64(H64A,H64B,H64C), C66(H66A,H66B,H66C), C67(H67A,H67B,
 H67C), C75(H75A,H75B,H75C), C76(H76A,H76B,H76C), C78(H78A,H78B,H78C), C79(H79A,
 H79B,H79C), C88(H88A,H88B,H88C), C90(H90A,H90B,H90C), C92(H92A,H92B,H92C)
;
_olex2_date_sample_data_collection 2019-10-22
_olex2_submission_special_instructions 'No special instructions were received'
_oxdiff_exptl_absorpt_empirical_details
;
Empirical correction (ABSPACK) includes:
- Absorption correction using spherical harmonics
- Frame scaling
;
_oxdiff_exptl_absorpt_empirical_full_max 1.042
_oxdiff_exptl_absorpt_empirical_full_min 0.850

loop_
_space_group_symop_operation_xyz
'x, y, z'
'-x, -y, -z'

loop_
_atom_site_label
_atom_site_type_symbol
_atom_site_fract_x
_atom_site_fract_y
_atom_site_fract_z
_atom_site_U_iso_or_equiv
_atom_site_adp_type
_atom_site_occupancy
_atom_site_site_symmetry_order
_atom_site_calc_flag
_atom_site_refinement_flags_posn
_atom_site_refinement_flags_adp
_atom_site_refinement_flags_occupancy
_atom_site_disorder_assembly
_atom_site_disorder_group
Al1 Al 0.32438(4) 0.76805(3) 0.07631(3) 0.02224(13) Uani 1 1 d . . . . .
O37 O 0.37657(9) 0.49472(10) -0.12424(7) 0.0375(3) Uani 1 1 d . . . . .
O39 O 0.20297(10) 0.44723(11) -0.12789(8) 0.0488(4) Uani 1 1 d . . . . .
O41 O 0.41138(9) 0.77604(9) -0.00232(7) 0.0331(3) Uani 1 1 d . . . . .
N1 N 0.22739(10) 0.85923(9) 0.06616(8) 0.0240(3) Uani 1 1 d . . . . .
N3 N 0.37445(10) 0.81657(9) 0.15449(7) 0.0216(3) Uani 1 1 d . . . . .
C1 C 0.24251(13) 0.94558(12) 0.07962(10) 0.0267(4) Uani 1 1 d . . . . .
C2 C 0.31504(13) 0.96797(12) 0.11789(10) 0.0287(4) Uani 1 1 d . . . . .
H2 H 0.326963 1.030676 0.116217 0.034 Uiso 1 1 calc R . . . .
C3 C 0.37232(12) 0.90722(12) 0.15869(9) 0.0253(4) Uani 1 1 d . . . . .
C4 C 0.17745(15) 1.02303(13) 0.05499(12) 0.0372(5) Uani 1 1 d . . . . .
H4A H 0.165469 1.016986 0.005296 0.056 Uiso 1 1 calc GR . . . .
H4B H 0.207752 1.081300 0.054573 0.056 Uiso 1 1 calc GR . . . .
H4C H 0.117701 1.020101 0.089416 0.056 Uiso 1 1 calc GR . . . .
C5 C 0.43030(15) 0.94925(13) 0.20803(11) 0.0370(5) Uani 1 1 d . . . . .
H5A H 0.446774 0.902320 0.245962 0.055 Uiso 1 1 calc GR . . . .
H5B H 0.393191 0.996787 0.231729 0.055 Uiso 1 1 calc GR . . . .
H5C H 0.487982 0.975498 0.177914 0.055 Uiso 1 1 calc GR . . . .
C6 C 0.13799(13) 0.83894(11) 0.04172(10) 0.0257(4) Uani 1 1 d . . . . .
C7 C 0.13761(14) 0.82836(12) -0.03429(10) 0.0309(4) Uani 1 1 d . . . . .
C8 C 0.05114(15) 0.80498(13) -0.05483(11) 0.0377(5) Uani 1 1 d . . . . .
H8 H 0.049845 0.796772 -0.104640 0.045 Uiso 1 1 calc R . . . .
C9 C -0.03166(15) 0.79387(14) -0.00334(12) 0.0387(5) Uani 1 1 d . . . . .
H9 H -0.088398 0.778161 -0.018242 0.046 Uiso 1 1 calc R . . . .
C10 C -0.03092(14) 0.80602(14) 0.07079(12) 0.0373(5) Uani 1 1 d . . . . .
H10 H -0.087746 0.799101 0.105285 0.045 Uiso 1 1 calc R . . . .
C11 C 0.05316(13) 0.82841(12) 0.09494(10) 0.0303(4) Uani 1 1 d . . . . .
C12 C 0.22669(15) 0.84219(15) -0.09415(10) 0.0401(5) Uani 1 1 d . . . . .
H12 H 0.280693 0.854798 -0.069360 0.048 Uiso 1 1 calc R . . . .
C13 C 0.2147(2) 0.92553(17) -0.15280(14) 0.0657(8) Uani 1 1 d . . . . .
H13A H 0.166906 0.911949 -0.181684 0.099 Uiso 1 1 calc GR . . . .
H13B H 0.274842 0.938161 -0.185776 0.099 Uiso 1 1 calc GR . . . .
H13C H 0.194967 0.978572 -0.127605 0.099 Uiso 1 1 calc GR . . . .
C14 C 0.25169(18) 0.75738(16) -0.13378(13) 0.0554(7) Uani 1 1 d . . . . .
H14A H 0.255203 0.704408 -0.097034 0.083 Uiso 1 1 calc GR . . . .
H14B H 0.312668 0.766228 -0.166293 0.083 Uiso 1 1 calc GR . . . .
H14C H 0.203058 0.747707 -0.163131 0.083 Uiso 1 1 calc GR . . . .
C15 C 0.04948(14) 0.83839(14) 0.17799(11) 0.0363(5) Uani 1 1 d . . . . .
H15 H 0.113134 0.857839 0.184631 0.044 Uiso 1 1 calc R . . . .
C16 C 0.02607(15) 0.74647(15) 0.22745(11) 0.0433(5) Uani 1 1 d . . . . .
H16A H -0.037827 0.728050 0.224402 0.065 Uiso 1 1 calc GR . . . .
H16B H 0.030165 0.753344 0.278739 0.065 Uiso 1 1 calc GR . . . .
H16C H 0.071133 0.700187 0.210334 0.065 Uiso 1 1 calc GR . . . .
C17 C -0.02330(16) 0.91167(15) 0.20387(13) 0.0486(6) Uani 1 1 d . . . . .
H17A H -0.008039 0.969524 0.172944 0.073 Uiso 1 1 calc GR . . . .
H17B H -0.021040 0.918619 0.255444 0.073 Uiso 1 1 calc GR . . . .
H17C H -0.086637 0.892971 0.199501 0.073 Uiso 1 1 calc GR . . . .
C18 C 0.42691(12) 0.75332(11) 0.20183(9) 0.0226(4) Uani 1 1 d . . . . .
C19 C 0.37408(12) 0.70125(11) 0.26567(9) 0.0239(4) Uani 1 1 d . . . . .
C20 C 0.42318(14) 0.63514(13) 0.30726(10) 0.0302(4) Uani 1 1 d . . . . .
H20 H 0.389834 0.600424 0.349811 0.036 Uiso 1 1 calc R . . . .
C21 C 0.52025(14) 0.62005(14) 0.28665(10) 0.0351(5) Uani 1 1 d . . . . .
H21 H 0.551676 0.575139 0.314944 0.042 Uiso 1 1 calc R . . . .
C22 C 0.57073(13) 0.67148(14) 0.22415(10) 0.0331(4) Uani 1 1 d . . . . .
H22 H 0.636286 0.660883 0.210963 0.040 Uiso 1 1 calc R . . . .
C23 C 0.52607(13) 0.73890(13) 0.18028(10) 0.0272(4) Uani 1 1 d . . . . .
C24 C 0.26728(12) 0.71804(12) 0.28984(10) 0.0267(4) Uani 1 1 d . . . . .
H24 H 0.239212 0.734104 0.243976 0.032 Uiso 1 1 calc R . . . .
C25 C 0.25074(15) 0.80003(15) 0.33502(12) 0.0424(5) Uani 1 1 d . . . . .
H25A H 0.279163 0.787147 0.379758 0.064 Uiso 1 1 calc GR . . . .
H25B H 0.182962 0.810285 0.348761 0.064 Uiso 1 1 calc GR . . . .
H25C H 0.279674 0.854249 0.304978 0.064 Uiso 1 1 calc GR . . . .
C26 C 0.21426(15) 0.63327(15) 0.33412(13) 0.0493(6) Uani 1 1 d . . . . .
H26A H 0.225556 0.582004 0.305393 0.074 Uiso 1 1 calc GR . . . .
H26B H 0.146602 0.646305 0.343743 0.074 Uiso 1 1 calc GR . . . .
H26C H 0.237260 0.618157 0.381094 0.074 Uiso 1 1 calc GR . . . .
C27 C 0.58568(13) 0.79350(14) 0.11196(10) 0.0337(4) Uani 1 1 d . . . . .
H27 H 0.543561 0.839407 0.089394 0.040 Uiso 1 1 calc R . . . .
C28 C 0.62707(16) 0.73166(16) 0.05249(11) 0.0459(6) Uani 1 1 d . . . . .
H28A H 0.667544 0.685194 0.073756 0.069 Uiso 1 1 calc GR . . . .
H28B H 0.664156 0.768384 0.010353 0.069 Uiso 1 1 calc GR . . . .
H28C H 0.575538 0.702499 0.035965 0.069 Uiso 1 1 calc GR . . . .
C29 C 0.66741(17) 0.84529(19) 0.13483(13) 0.0599(7) Uani 1 1 d . . . . .
H29A H 0.641100 0.884077 0.172262 0.090 Uiso 1 1 calc GR . . . .
H29B H 0.701004 0.882702 0.091427 0.090 Uiso 1 1 calc GR . . . .
H29C H 0.711197 0.801472 0.155114 0.090 Uiso 1 1 calc GR . . . .
C30 C 0.27844(14) 0.64059(12) 0.10862(10) 0.0294(4) Uani 1 1 d . . . . .
H30A H 0.327221 0.606016 0.132414 0.035 Uiso 1 1 calc R . . . .
H30B H 0.221361 0.642406 0.146546 0.035 Uiso 1 1 calc R . . . .
C31 C 0.25494(13) 0.58894(12) 0.04771(10) 0.0267(4) Uani 1 1 d . . . . .
C32 C 0.32842(12) 0.56384(12) -0.00819(10) 0.0253(4) Uani 1 1 d . . . . .
H32 H 0.391648 0.578454 -0.006315 0.030 Uiso 1 1 calc R . . . .
C33 C 0.30934(13) 0.51800(12) -0.06597(10) 0.0269(4) Uani 1 1 d . . . . .
C34 C 0.21464(14) 0.49395(14) -0.06879(11) 0.0344(4) Uani 1 1 d . . . . .
C35 C 0.14247(15) 0.51892(16) -0.01461(13) 0.0488(6) Uani 1 1 d . . . . .
H35 H 0.079213 0.504234 -0.016333 0.059 Uiso 1 1 calc R . . . .
C36 C 0.16243(14) 0.56591(15) 0.04292(12) 0.0418(5) Uani 1 1 d . . . . .
H36 H 0.112111 0.582183 0.079021 0.050 Uiso 1 1 calc R . . . .
C38 C 0.47418(14) 0.50929(17) -0.11943(12) 0.0471(6) Uani 1 1 d . . . . .
H38A H 0.514665 0.489798 -0.162692 0.071 Uiso 1 1 calc GR . . . .
H38B H 0.489661 0.474159 -0.074531 0.071 Uiso 1 1 calc GR . . . .
H38C H 0.484294 0.573791 -0.117819 0.071 Uiso 1 1 calc GR . . . .
C40 C 0.10741(17) 0.42433(17) -0.13320(14) 0.0559(7) Uani 1 1 d . . . . .
H40A H 0.107562 0.395197 -0.177768 0.084 Uiso 1 1 calc GR . . . .
H40B H 0.068995 0.479580 -0.135754 0.084 Uiso 1 1 calc GR . . . .
H40C H 0.081036 0.382729 -0.089668 0.084 Uiso 1 1 calc GR . . . .
C42 C 0.45936(16) 0.85153(16) -0.04741(12) 0.0478(6) Uani 1 1 d . . . . .
H42A H 0.452283 0.850010 -0.098943 0.072 Uiso 1 1 calc GR . . . .
H42B H 0.526337 0.848333 -0.043325 0.072 Uiso 1 1 calc GR . . . .
H42C H 0.432326 0.907962 -0.030854 0.072 Uiso 1 1 calc GR . . . .
Al51 Al 0.19070(4) 0.24004(3) 0.43687(3) 0.02139(12) Uani 1 1 d . . . . .
O87 O 0.11374(9) 0.53063(10) 0.63095(8) 0.0399(3) Uani 1 1 d . . . . .
O89 O 0.29690(10) 0.57880(10) 0.63811(7) 0.0444(4) Uani 1 1 d . . . . .
O91 O 0.10408(9) 0.22754(9) 0.51569(7) 0.0331(3) Uani 1 1 d . . . . .
N51 N 0.14655(10) 0.18292(9) 0.35991(7) 0.0214(3) Uani 1 1 d . . . . .
N53 N 0.29734(10) 0.15929(9) 0.44643(8) 0.0224(3) Uani 1 1 d . . . . .
C51 C 0.16190(13) 0.09259(12) 0.35567(9) 0.0253(4) Uani 1 1 d . . . . .
C52 C 0.22500(13) 0.03977(12) 0.39590(10) 0.0292(4) Uani 1 1 d . . . . .
H52 H 0.220880 -0.023997 0.397421 0.035 Uiso 1 1 calc R . . . .
C53 C 0.29346(13) 0.07127(12) 0.43406(10) 0.0262(4) Uani 1 1 d . . . . .
C54 C 0.11181(15) 0.04289(13) 0.30550(11) 0.0369(5) Uani 1 1 d . . . . .
H54A H 0.050098 0.022024 0.332294 0.055 Uiso 1 1 calc GR . . . .
H54B H 0.149870 -0.009285 0.290778 0.055 Uiso 1 1 calc GR . . . .
H54C H 0.103492 0.084231 0.261435 0.055 Uiso 1 1 calc GR . . . .
C55 C 0.36522(14) 0.00139(13) 0.46091(12) 0.0380(5) Uani 1 1 d . . . . .
H55A H 0.429087 0.025291 0.444780 0.057 Uiso 1 1 calc GR . . . .
H55B H 0.359630 -0.055134 0.440089 0.057 Uiso 1 1 calc GR . . . .
H55C H 0.352498 -0.010339 0.514916 0.057 Uiso 1 1 calc GR . . . .
C56 C 0.08664(12) 0.23372(11) 0.31054(9) 0.0227(4) Uani 1 1 d . . . . .
C57 C 0.13231(13) 0.28765(12) 0.24517(9) 0.0250(4) Uani 1 1 d . . . . .
C58 C 0.07463(14) 0.33536(13) 0.19745(10) 0.0334(4) Uani 1 1 d . . . . .
H58 H 0.103359 0.370925 0.153570 0.040 Uiso 1 1 calc R . . . .
C59 C -0.02440(14) 0.33063(13) 0.21434(11) 0.0365(5) Uani 1 1 d . . . . .
H59 H -0.061683 0.361871 0.181423 0.044 Uiso 1 1 calc R . . . .
C60 C -0.06773(14) 0.28003(13) 0.27944(11) 0.0333(4) Uani 1 1 d . . . . .
H60 H -0.134472 0.279003 0.290862 0.040 Uiso 1 1 calc R . . . .
C61 C -0.01422(13) 0.22992(12) 0.32912(10) 0.0274(4) Uani 1 1 d . . . . .
C62 C 0.24092(13) 0.29248(13) 0.22448(10) 0.0308(4) Uani 1 1 d . . . . .
H62 H 0.267016 0.280745 0.271584 0.037 Uiso 1 1 calc R . . . .
C63 C 0.27910(18) 0.21643(19) 0.17697(14) 0.0641(7) Uani 1 1 d . . . . .
H63A H 0.260717 0.157243 0.204602 0.096 Uiso 1 1 calc GR . . . .
H63B H 0.347911 0.219925 0.165256 0.096 Uiso 1 1 calc GR . . . .
H63C H 0.252729 0.224196 0.131103 0.096 Uiso 1 1 calc GR . . . .
C64 C 0.27676(17) 0.38716(17) 0.18606(15) 0.0609(7) Uani 1 1 d . . . . .
H64A H 0.260980 0.397006 0.136200 0.091 Uiso 1 1 calc GR . . . .
H64B H 0.345192 0.389980 0.183090 0.091 Uiso 1 1 calc GR . . . .
H64C H 0.246673 0.434152 0.214692 0.091 Uiso 1 1 calc GR . . . .
C65 C -0.06777(13) 0.17539(14) 0.39984(11) 0.0347(5) Uani 1 1 d . . . . .
H65 H -0.020673 0.138174 0.424760 0.042 Uiso 1 1 calc R . . . .
C66 C -0.11730(16) 0.23971(17) 0.45419(12) 0.0530(6) Uani 1 1 d . . . . .
H66A H -0.070111 0.277397 0.468184 0.079 Uiso 1 1 calc GR . . . .
H66B H -0.150883 0.203769 0.498414 0.079 Uiso 1 1 calc GR . . . .
H66C H -0.162184 0.278580 0.430280 0.079 Uiso 1 1 calc GR . . . .
C67 C -0.14133(16) 0.10902(17) 0.38153(14) 0.0558(7) Uani 1 1 d . . . . .
H67A H -0.193269 0.144104 0.363708 0.084 Uiso 1 1 calc GR . . . .
H67B H -0.165941 0.068411 0.426172 0.084 Uiso 1 1 calc GR . . . .
H67C H -0.110600 0.073206 0.343318 0.084 Uiso 1 1 calc GR . . . .
C68 C 0.38202(12) 0.19151(12) 0.47111(10) 0.0254(4) Uani 1 1 d . . . . .
C69 C 0.38211(13) 0.19498(12) 0.54804(10) 0.0292(4) Uani 1 1 d . . . . .
C70 C 0.46367(15) 0.22911(14) 0.56885(11) 0.0380(5) Uani 1 1 d . . . . .
H70 H 0.465108 0.231623 0.619608 0.046 Uiso 1 1 calc R . . . .
C71 C 0.54181(15) 0.25907(15) 0.51659(12) 0.0419(5) Uani 1 1 d . . . . .
H71 H 0.595208 0.282035 0.531924 0.050 Uiso 1 1 calc R . . . .
C72 C 0.54110(14) 0.25508(14) 0.44105(12) 0.0399(5) Uani 1 1 d . . . . .
H72 H 0.594599 0.274872 0.405800 0.048 Uiso 1 1 calc R . . . .
C73 C 0.46149(13) 0.22186(13) 0.41694(10) 0.0304(4) Uani 1 1 d . . . . .
C74 C 0.29681(14) 0.16392(14) 0.60806(10) 0.0356(5) Uani 1 1 d . . . . .
H74 H 0.247066 0.142391 0.582684 0.043 Uiso 1 1 calc R . . . .
C75 C 0.32352(19) 0.08295(17) 0.66341(13) 0.0583(7) Uani 1 1 d . . . . .
H75A H 0.349709 0.033360 0.636088 0.087 Uiso 1 1 calc GR . . . .
H75B H 0.267136 0.061914 0.698246 0.087 Uiso 1 1 calc GR . . . .
H75C H 0.370445 0.102832 0.690569 0.087 Uiso 1 1 calc GR . . . .
C76 C 0.25453(16) 0.24385(16) 0.64978(12) 0.0465(5) Uani 1 1 d . . . . .
H76A H 0.301637 0.265914 0.675705 0.070 Uiso 1 1 calc GR . . . .
H76B H 0.198936 0.222942 0.685579 0.070 Uiso 1 1 calc GR . . . .
H76C H 0.236391 0.293001 0.614319 0.070 Uiso 1 1 calc GR . . . .
C77 C 0.46382(14) 0.21869(15) 0.33296(11) 0.0397(5) Uani 1 1 d . . . . .
H77 H 0.398657 0.205204 0.325541 0.048 Uiso 1 1 calc R . . . .
C78 C 0.49415(18) 0.31054(17) 0.28613(13) 0.0585(7) Uani 1 1 d . . . . .
H78A H 0.451356 0.358516 0.303255 0.088 Uiso 1 1 calc GR . . . .
H78B H 0.491706 0.306401 0.234107 0.088 Uiso 1 1 calc GR . . . .
H78C H 0.558524 0.324618 0.291503 0.088 Uiso 1 1 calc GR . . . .
C79 C 0.53017(19) 0.14176(17) 0.30461(13) 0.0598(7) Uani 1 1 d . . . . .
H79A H 0.594435 0.152855 0.312062 0.090 Uiso 1 1 calc GR . . . .
H79B H 0.529444 0.140676 0.251918 0.090 Uiso 1 1 calc GR . . . .
H79C H 0.508339 0.083379 0.332015 0.090 Uiso 1 1 calc GR . . . .
C80 C 0.22859(14) 0.37040(12) 0.40697(10) 0.0285(4) Uani 1 1 d . . . . .
H80A H 0.286407 0.372255 0.369415 0.034 Uiso 1 1 calc R . . . .
H80B H 0.178370 0.402119 0.382981 0.034 Uiso 1 1 calc R . . . .
C81 C 0.24708(13) 0.42372(11) 0.46899(10) 0.0250(4) Uani 1 1 d . . . . .
C82 C 0.17051(13) 0.45058(12) 0.52141(10) 0.0269(4) Uani 1 1 d . . . . .
H82 H 0.108240 0.434241 0.518124 0.032 Uiso 1 1 calc R . . . .
C83 C 0.18542(13) 0.50097(12) 0.57812(10) 0.0282(4) Uani 1 1 d . . . . .
C84 C 0.27859(14) 0.52480(13) 0.58449(10) 0.0309(4) Uani 1 1 d . . . . .
C85 C 0.35430(14) 0.49717(13) 0.53381(10) 0.0332(4) Uani 1 1 d . . . . .
H85 H 0.416683 0.512289 0.537811 0.040 Uiso 1 1 calc R . . . .
C86 C 0.33903(13) 0.44705(12) 0.47676(10) 0.0300(4) Uani 1 1 d . . . . .
H86 H 0.391346 0.428884 0.443281 0.036 Uiso 1 1 calc R . . . .
C88 C 0.01859(16) 0.5065(2) 0.62862(16) 0.0712(8) Uani 1 1 d . . . . .
H88A H 0.001020 0.533270 0.581640 0.107 Uiso 1 1 calc GR . . . .
H88B H -0.023741 0.529270 0.669496 0.107 Uiso 1 1 calc GR . . . .
H88C H 0.013516 0.440429 0.633119 0.107 Uiso 1 1 calc GR . . . .
C90 C 0.26823(15) 0.53925(16) 0.71463(11) 0.0418(5) Uani 1 1 d . . . . .
H90A H 0.274897 0.473233 0.718166 0.063 Uiso 1 1 calc GR . . . .
H90B H 0.202367 0.555085 0.731357 0.063 Uiso 1 1 calc GR . . . .
H90C H 0.308158 0.562865 0.745750 0.063 Uiso 1 1 calc GR . . . .
C92 C 0.05931(15) 0.15013(16) 0.55996(11) 0.0457(6) Uani 1 1 d . . . . .
H92A H 0.071934 0.097053 0.533442 0.069 Uiso 1 1 calc GR . . . .
H92B H -0.008749 0.160812 0.570326 0.069 Uiso 1 1 calc GR . . . .
H92C H 0.084020 0.139371 0.606502 0.069 Uiso 1 1 calc GR . . . .

loop_
_atom_site_aniso_label
_atom_site_aniso_U_11
_atom_site_aniso_U_22
_atom_site_aniso_U_33
_atom_site_aniso_U_23
_atom_site_aniso_U_13
_atom_site_aniso_U_12
Al1 0.0253(3) 0.0201(3) 0.0212(3) -0.0041(2) -0.0025(2) -0.0001(2)
O37 0.0288(7) 0.0533(9) 0.0342(7) -0.0200(7) -0.0059(6) 0.0014(6)
O39 0.0431(9) 0.0637(10) 0.0477(9) -0.0211(8) -0.0178(7) -0.0132(8)
O41 0.0337(7) 0.0394(8) 0.0242(6) -0.0044(6) 0.0015(5) -0.0021(6)
N1 0.0268(8) 0.0216(7) 0.0236(7) -0.0020(6) -0.0046(6) 0.0000(6)
N3 0.0243(7) 0.0201(7) 0.0198(7) -0.0027(6) -0.0018(6) -0.0007(6)
C1 0.0306(10) 0.0214(9) 0.0263(9) 0.0002(7) -0.0015(8) -0.0004(7)
C2 0.0366(11) 0.0169(8) 0.0324(10) -0.0026(8) -0.0049(8) -0.0033(8)
C3 0.0282(9) 0.0242(9) 0.0227(9) -0.0049(7) 0.0007(7) -0.0052(7)
C4 0.0439(12) 0.0227(9) 0.0448(12) 0.0010(9) -0.0112(10) 0.0033(9)
C5 0.0462(12) 0.0283(10) 0.0400(11) -0.0098(9) -0.0121(9) -0.0054(9)
C6 0.0295(10) 0.0181(8) 0.0305(9) -0.0016(7) -0.0092(8) 0.0029(7)
C7 0.0362(11) 0.0276(10) 0.0294(10) 0.0005(8) -0.0106(8) 0.0022(8)
C8 0.0470(13) 0.0363(11) 0.0333(11) -0.0042(9) -0.0177(9) 0.0027(9)
C9 0.0341(11) 0.0372(11) 0.0503(13) -0.0069(10) -0.0217(10) 0.0019(9)
C10 0.0287(10) 0.0373(11) 0.0473(12) -0.0081(9) -0.0083(9) 0.0016(9)
C11 0.0320(10) 0.0263(9) 0.0347(10) -0.0080(8) -0.0089(8) 0.0032(8)
C12 0.0431(12) 0.0524(13) 0.0249(10) 0.0020(9) -0.0102(9) -0.0059(10)
C13 0.098(2) 0.0437(14) 0.0474(14) 0.0068(12) 0.0030(14) -0.0066(14)
C14 0.0585(15) 0.0518(14) 0.0483(14) 0.0016(12) 0.0047(12) 0.0136(12)
C15 0.0263(10) 0.0470(12) 0.0367(11) -0.0145(9) -0.0012(8) -0.0029(9)
C16 0.0377(12) 0.0557(14) 0.0368(11) -0.0094(10) -0.0049(9) 0.0037(10)
C17 0.0460(13) 0.0484(13) 0.0515(13) -0.0223(11) 0.0045(11) -0.0044(11)
C18 0.0264(9) 0.0218(8) 0.0207(8) -0.0059(7) -0.0045(7) -0.0009(7)
C19 0.0280(9) 0.0212(8) 0.0237(9) -0.0068(7) -0.0052(7) 0.0008(7)
C20 0.0357(11) 0.0309(10) 0.0230(9) -0.0013(8) -0.0035(8) 0.0017(8)
C21 0.0372(11) 0.0393(11) 0.0301(10) -0.0045(9) -0.0109(9) 0.0127(9)
C22 0.0252(10) 0.0453(12) 0.0307(10) -0.0115(9) -0.0060(8) 0.0062(9)
C23 0.0264(9) 0.0330(10) 0.0237(9) -0.0097(8) -0.0034(7) -0.0010(8)
C24 0.0269(9) 0.0268(9) 0.0244(9) 0.0015(8) -0.0015(7) 0.0000(8)
C25 0.0390(12) 0.0471(13) 0.0397(12) -0.0151(10) 0.0040(9) 0.0067(10)
C26 0.0340(12) 0.0426(12) 0.0622(15) 0.0147(11) 0.0022(11) -0.0018(10)
C27 0.0273(10) 0.0443(12) 0.0287(10) -0.0065(9) -0.0002(8) -0.0048(9)
C28 0.0433(13) 0.0611(15) 0.0286(11) -0.0061(10) 0.0068(9) 0.0067(11)
C29 0.0452(14) 0.0873(19) 0.0457(14) -0.0085(13) 0.0011(11) -0.0311(13)
C30 0.0366(11) 0.0227(9) 0.0280(9) -0.0053(8) -0.0010(8) 0.0002(8)
C31 0.0300(10) 0.0199(9) 0.0294(9) -0.0033(7) -0.0024(8) -0.0005(7)
C32 0.0221(9) 0.0247(9) 0.0308(10) -0.0052(8) -0.0077(7) -0.0011(7)
C33 0.0250(9) 0.0281(9) 0.0284(9) -0.0051(8) -0.0059(7) 0.0013(8)
C34 0.0321(11) 0.0382(11) 0.0370(11) -0.0116(9) -0.0113(9) -0.0071(9)
C35 0.0236(11) 0.0648(15) 0.0615(15) -0.0205(12) -0.0061(10) -0.0106(10)
C36 0.0276(11) 0.0500(13) 0.0475(12) -0.0182(10) 0.0038(9) -0.0025(9)
C38 0.0291(11) 0.0696(16) 0.0448(12) -0.0229(11) -0.0007(9) -0.0016(11)
C40 0.0567(15) 0.0552(14) 0.0622(15) -0.0018(12) -0.0292(12) -0.0259(12)
C42 0.0418(13) 0.0620(15) 0.0340(11) 0.0058(11) 0.0026(10) -0.0094(11)
Al51 0.0250(3) 0.0196(3) 0.0202(3) -0.0047(2) -0.0041(2) 0.0014(2)
O87 0.0285(7) 0.0514(9) 0.0439(8) -0.0240(7) -0.0041(6) 0.0021(6)
O89 0.0486(9) 0.0540(9) 0.0333(8) -0.0178(7) -0.0019(7) -0.0216(7)
O91 0.0335(7) 0.0382(7) 0.0261(7) -0.0056(6) 0.0006(6) 0.0008(6)
N51 0.0245(8) 0.0194(7) 0.0209(7) -0.0038(6) -0.0040(6) -0.0003(6)
N53 0.0246(8) 0.0211(7) 0.0219(7) -0.0022(6) -0.0054(6) -0.0001(6)
C51 0.0299(10) 0.0221(9) 0.0241(9) -0.0048(7) -0.0030(7) -0.0016(7)
C52 0.0372(11) 0.0174(8) 0.0338(10) -0.0047(8) -0.0078(8) 0.0018(8)
C53 0.0301(10) 0.0204(9) 0.0268(9) -0.0008(7) -0.0035(8) 0.0025(7)
C54 0.0463(12) 0.0259(10) 0.0434(12) -0.0119(9) -0.0160(10) 0.0015(9)
C55 0.0397(12) 0.0259(10) 0.0499(12) -0.0034(9) -0.0140(10) 0.0073(9)
C56 0.0297(9) 0.0193(8) 0.0210(8) -0.0063(7) -0.0074(7) 0.0013(7)
C57 0.0313(10) 0.0222(9) 0.0228(9) -0.0061(7) -0.0056(7) 0.0004(7)
C58 0.0444(12) 0.0304(10) 0.0248(9) 0.0006(8) -0.0077(8) 0.0000(9)
C59 0.0407(12) 0.0364(11) 0.0345(11) 0.0005(9) -0.0168(9) 0.0064(9)
C60 0.0296(10) 0.0355(11) 0.0357(11) -0.0033(9) -0.0096(8) 0.0027(8)
C61 0.0303(10) 0.0269(9) 0.0266(9) -0.0060(8) -0.0072(8) 0.0000(8)
C62 0.0327(10) 0.0319(10) 0.0256(9) -0.0004(8) -0.0011(8) -0.0015(8)
C63 0.0517(15) 0.0773(18) 0.0611(16) -0.0325(14) 0.0137(13) 0.0050(13)
C64 0.0422(13) 0.0565(15) 0.0744(17) 0.0280(14) -0.0075(12) -0.0135(12)
C65 0.0263(10) 0.0411(11) 0.0338(10) 0.0046(9) -0.0037(8) 0.0002(9)
C66 0.0441(13) 0.0715(17) 0.0359(12) 0.0025(12) 0.0057(10) 0.0116(12)
C67 0.0427(13) 0.0550(15) 0.0654(16) 0.0132(13) -0.0097(12) -0.0181(11)
C68 0.0265(9) 0.0215(8) 0.0291(9) -0.0016(7) -0.0092(7) 0.0033(7)
C69 0.0332(10) 0.0263(9) 0.0295(10) -0.0026(8) -0.0106(8) 0.0012(8)
C70 0.0426(12) 0.0408(11) 0.0351(11) -0.0074(9) -0.0178(9) 0.0010(10)
C71 0.0336(11) 0.0446(12) 0.0521(13) -0.0075(10) -0.0184(10) -0.0053(10)
C72 0.0275(10) 0.0430(12) 0.0479(13) -0.0016(10) -0.0052(9) -0.0055(9)
C73 0.0270(10) 0.0316(10) 0.0327(10) -0.0038(8) -0.0059(8) 0.0023(8)
C74 0.0396(11) 0.0432(12) 0.0246(10) 0.0002(9) -0.0099(8) -0.0037(9)
C75 0.0767(18) 0.0525(14) 0.0400(13) 0.0111(11) -0.0064(12) 0.0017(13)
C76 0.0448(13) 0.0575(14) 0.0364(11) -0.0073(11) -0.0041(10) 0.0063(11)
C77 0.0283(10) 0.0584(14) 0.0301(10) -0.0023(10) -0.0002(8) -0.0033(10)
C78 0.0566(15) 0.0682(17) 0.0427(13) 0.0095(12) 0.0010(11) 0.0078(13)
C79 0.0710(18) 0.0617(16) 0.0431(13) -0.0140(12) 0.0063(12) 0.0003(13)
C80 0.0369(11) 0.0234(9) 0.0270(9) -0.0064(8) -0.0090(8) 0.0034(8)
C81 0.0331(10) 0.0163(8) 0.0251(9) 0.0007(7) -0.0063(8) 0.0007(7)
C82 0.0242(9) 0.0244(9) 0.0339(10) -0.0053(8) -0.0088(8) -0.0015(7)
C83 0.0287(10) 0.0256(9) 0.0303(10) -0.0059(8) -0.0034(8) 0.0012(8)
C84 0.0366(11) 0.0280(10) 0.0290(10) -0.0061(8) -0.0055(8) -0.0075(8)
C85 0.0268(10) 0.0396(11) 0.0343(10) -0.0063(9) -0.0055(8) -0.0084(8)
C86 0.0288(10) 0.0297(10) 0.0298(10) -0.0039(8) -0.0002(8) -0.0005(8)
C88 0.0284(12) 0.118(2) 0.0761(18) -0.0558(17) -0.0014(12) 0.0024(14)
C90 0.0384(12) 0.0588(14) 0.0313(11) -0.0140(10) -0.0088(9) 0.0037(10)
C92 0.0399(12) 0.0611(15) 0.0316(11) 0.0069(11) -0.0014(9) -0.0053(11)

loop_
_atom_type_symbol
_atom_type_description
_atom_type_scat_dispersion_real
_atom_type_scat_dispersion_imag
_atom_type_scat_source
C C 0.0033 0.0016 'International Tables Vol C Tables 4.2.6.8 and 6.1.1.4'
H H 0.0000 0.0000 'International Tables Vol C Tables 4.2.6.8 and 6.1.1.4'
Al Al 0.0645 0.0514 'International Tables Vol C Tables 4.2.6.8 and 6.1.1.4'
N N 0.0061 0.0033 'International Tables Vol C Tables 4.2.6.8 and 6.1.1.4'
O O 0.0106 0.0060 'International Tables Vol C Tables 4.2.6.8 and 6.1.1.4'

loop_
_exptl_crystal_face_index_h
_exptl_crystal_face_index_k
_exptl_crystal_face_index_l
_exptl_crystal_face_perp_dist
-5 -2 4 0.2281
-4 0 -5 0.0692
0 -1 0 0.0601
-3 5 0 0.1405
1 5 0 0.1830
5 -1 0 0.2079
2 -1 5 0.1090
4 -2 -5 0.2367
-3 5 -5 0.0994
5 3 5 0.1520
0 2 5 0.1560
-4 5 -5 0.0886
3 -1 5 0.1175

loop_
_geom_angle_atom_site_label_1
_geom_angle_atom_site_label_2
_geom_angle_atom_site_label_3
_geom_angle
_geom_angle_site_symmetry_1
_geom_angle_site_symmetry_3
_geom_angle_publ_flag
O41 Al1 N1 111.27(6) . . ?
O41 Al1 N3 108.46(7) . . ?
O41 Al1 C30 112.45(7) . . ?
N1 Al1 N3 96.54(6) . . ?
N1 Al1 C30 115.69(7) . . ?
N3 Al1 C30 111.20(7) . . ?
C33 O37 C38 116.74(15) . . ?
C34 O39 C40 116.70(17) . . ?
C42 O41 Al1 132.50(13) . . ?
C1 N1 Al1 119.36(12) . . ?
C1 N1 C6 118.83(14) . . ?
C6 N1 Al1 121.78(11) . . ?
C3 N3 Al1 120.63(12) . . ?
C3 N3 C18 121.38(15) . . ?
C18 N3 Al1 117.39(11) . . ?
N1 C1 C2 123.10(16) . . ?
N1 C1 C4 119.72(17) . . ?
C2 C1 C4 117.16(16) . . ?
C1 C2 H2 116.0 . . ?
C1 C2 C3 127.94(16) . . ?
C3 C2 H2 116.0 . . ?
N3 C3 C2 121.75(16) . . ?
N3 C3 C5 121.42(16) . . ?
C2 C3 C5 116.82(16) . . ?
C1 C4 H4A 109.5 . . ?
C1 C4 H4B 109.5 . . ?
C1 C4 H4C 109.5 . . ?
H4A C4 H4B 109.5 . . ?
H4A C4 H4C 109.5 . . ?
H4B C4 H4C 109.5 . . ?
C3 C5 H5A 109.5 . . ?
C3 C5 H5B 109.5 . . ?
C3 C5 H5C 109.5 . . ?
H5A C5 H5B 109.5 . . ?
H5A C5 H5C 109.5 . . ?
H5B C5 H5C 109.5 . . ?
C7 C6 N1 119.92(16) . . ?
C11 C6 N1 119.26(16) . . ?
C11 C6 C7 120.81(17) . . ?
C6 C7 C12 122.62(17) . . ?
C8 C7 C6 118.14(17) . . ?
C8 C7 C12 119.24(17) . . ?
C7 C8 H8 119.3 . . ?
C9 C8 C7 121.49(19) . . ?
C9 C8 H8 119.3 . . ?
C8 C9 H9 120.0 . . ?
C8 C9 C10 119.93(19) . . ?
C10 C9 H9 120.0 . . ?
C9 C10 H10 119.3 . . ?
C9 C10 C11 121.33(19) . . ?
C11 C10 H10 119.3 . . ?
C6 C11 C15 123.06(17) . . ?
C10 C11 C6 118.29(18) . . ?
C10 C11 C15 118.64(17) . . ?
C7 C12 H12 108.0 . . ?
C7 C12 C13 111.10(18) . . ?
C13 C12 H12 108.0 . . ?
C14 C12 C7 112.36(17) . . ?
C14 C12 H12 108.0 . . ?
C14 C12 C13 109.28(18) . . ?
C12 C13 H13A 109.5 . . ?
C12 C13 H13B 109.5 . . ?
C12 C13 H13C 109.5 . . ?
H13A C13 H13B 109.5 . . ?
H13A C13 H13C 109.5 . . ?
H13B C13 H13C 109.5 . . ?
C12 C14 H14A 109.5 . . ?
C12 C14 H14B 109.5 . . ?
C12 C14 H14C 109.5 . . ?
H14A C14 H14B 109.5 . . ?
H14A C14 H14C 109.5 . . ?
H14B C14 H14C 109.5 . . ?
C11 C15 H15 108.0 . . ?
C11 C15 C16 111.24(17) . . ?
C11 C15 C17 111.74(17) . . ?
C16 C15 H15 108.0 . . ?
C17 C15 H15 108.0 . . ?
C17 C15 C16 109.67(16) . . ?
C15 C16 H16A 109.5 . . ?
C15 C16 H16B 109.5 . . ?
C15 C16 H16C 109.5 . . ?
H16A C16 H16B 109.5 . . ?
H16A C16 H16C 109.5 . . ?
H16B C16 H16C 109.5 . . ?
C15 C17 H17A 109.5 . . ?
C15 C17 H17B 109.5 . . ?
C15 C17 H17C 109.5 . . ?
H17A C17 H17B 109.5 . . ?
H17A C17 H17C 109.5 . . ?
H17B C17 H17C 109.5 . . ?
C19 C18 N3 118.04(15) . . ?
C23 C18 N3 120.34(14) . . ?
C23 C18 C19 121.38(15) . . ?
C18 C19 C24 121.40(15) . . ?
C20 C19 C18 117.94(16) . . ?
C20 C19 C24 120.64(15) . . ?
C19 C20 H20 119.4 . . ?
C21 C20 C19 121.30(17) . . ?
C21 C20 H20 119.4 . . ?
C20 C21 H21 120.0 . . ?
C22 C21 C20 120.00(17) . . ?
C22 C21 H21 120.0 . . ?
C21 C22 H22 119.2 . . ?
C21 C22 C23 121.60(17) . . ?
C23 C22 H22 119.2 . . ?
C18 C23 C27 123.07(16) . . ?
C22 C23 C18 117.78(16) . . ?
C22 C23 C27 119.16(16) . . ?
C19 C24 H24 107.4 . . ?
C19 C24 C25 110.81(15) . . ?
C19 C24 C26 113.35(15) . . ?
C25 C24 H24 107.4 . . ?
C26 C24 H24 107.4 . . ?
C26 C24 C25 110.15(16) . . ?
C24 C25 H25A 109.5 . . ?
C24 C25 H25B 109.5 . . ?
C24 C25 H25C 109.5 . . ?
H25A C25 H25B 109.5 . . ?
H25A C25 H25C 109.5 . . ?
H25B C25 H25C 109.5 . . ?
C24 C26 H26A 109.5 . . ?
C24 C26 H26B 109.5 . . ?
C24 C26 H26C 109.5 . . ?
H26A C26 H26B 109.5 . . ?
H26A C26 H26C 109.5 . . ?
H26B C26 H26C 109.5 . . ?
C23 C27 H27 108.0 . . ?
C23 C27 C28 111.83(16) . . ?
C23 C27 C29 111.06(16) . . ?
C28 C27 H27 108.0 . . ?
C28 C27 C29 109.72(18) . . ?
C29 C27 H27 108.0 . . ?
C27 C28 H28A 109.5 . . ?
C27 C28 H28B 109.5 . . ?
C27 C28 H28C 109.5 . . ?
H28A C28 H28B 109.5 . . ?
H28A C28 H28C 109.5 . . ?
H28B C28 H28C 109.5 . . ?
C27 C29 H29A 109.5 . . ?
C27 C29 H29B 109.5 . . ?
C27 C29 H29C 109.5 . . ?
H29A C29 H29B 109.5 . . ?
H29A C29 H29C 109.5 . . ?
H29B C29 H29C 109.5 . . ?
Al1 C30 H30A 108.3 . . ?
Al1 C30 H30B 108.3 . . ?
H30A C30 H30B 107.4 . . ?
C31 C30 Al1 115.91(12) . . ?
C31 C30 H30A 108.3 . . ?
C31 C30 H30B 108.3 . . ?
C32 C31 C30 119.99(16) . . ?
C36 C31 C30 122.66(17) . . ?
C36 C31 C32 117.34(17) . . ?
C31 C32 H32 119.2 . . ?
C33 C32 C31 121.63(17) . . ?
C33 C32 H32 119.2 . . ?
O37 C33 C32 125.01(16) . . ?
O37 C33 C34 115.10(16) . . ?
C32 C33 C34 119.87(17) . . ?
O39 C34 C33 115.61(17) . . ?
C35 C34 O39 125.65(18) . . ?
C35 C34 C33 118.73(18) . . ?
C34 C35 H35 119.6 . . ?
C34 C35 C36 120.88(19) . . ?
C36 C35 H35 119.6 . . ?
C31 C36 C35 121.53(18) . . ?
C31 C36 H36 119.2 . . ?
C35 C36 H36 119.2 . . ?
O37 C38 H38A 109.5 . . ?
O37 C38 H38B 109.5 . . ?
O37 C38 H38C 109.5 . . ?
H38A C38 H38B 109.5 . . ?
H38A C38 H38C 109.5 . . ?
H38B C38 H38C 109.5 . . ?
O39 C40 H40A 109.5 . . ?
O39 C40 H40B 109.5 . . ?
O39 C40 H40C 109.5 . . ?
H40A C40 H40B 109.5 . . ?
H40A C40 H40C 109.5 . . ?
H40B C40 H40C 109.5 . . ?
O41 C42 H42A 109.5 . . ?
O41 C42 H42B 109.5 . . ?
O41 C42 H42C 109.5 . . ?
H42A C42 H42B 109.5 . . ?
H42A C42 H42C 109.5 . . ?
H42B C42 H42C 109.5 . . ?
O91 Al51 N51 108.48(7) . . ?
O91 Al51 N53 112.36(6) . . ?
O91 Al51 C80 111.56(7) . . ?
N51 Al51 C80 114.33(7) . . ?
N53 Al51 N51 96.18(6) . . ?
N53 Al51 C80 113.02(7) . . ?
C83 O87 C88 117.97(16) . . ?
C84 O89 C90 115.12(15) . . ?
C92 O91 Al51 132.76(13) . . ?
C51 N51 Al51 120.20(11) . . ?
C51 N51 C56 118.67(14) . . ?
C56 N51 Al51 120.76(11) . . ?
C53 N53 Al51 120.47(12) . . ?
C53 N53 C68 119.17(14) . . ?
C68 N53 Al51 120.28(11) . . ?
N51 C51 C52 122.85(16) . . ?
N51 C51 C54 120.67(15) . . ?
C52 C51 C54 116.48(16) . . ?
C51 C52 H52 116.1 . . ?
C53 C52 C51 127.84(16) . . ?
C53 C52 H52 116.1 . . ?
N53 C53 C52 122.42(15) . . ?
N53 C53 C55 120.28(17) . . ?
C52 C53 C55 117.30(16) . . ?
C51 C54 H54A 109.5 . . ?
C51 C54 H54B 109.5 . . ?
C51 C54 H54C 109.5 . . ?
H54A C54 H54B 109.5 . . ?
H54A C54 H54C 109.5 . . ?
H54B C54 H54C 109.5 . . ?
C53 C55 H55A 109.5 . . ?
C53 C55 H55B 109.5 . . ?
C53 C55 H55C 109.5 . . ?
H55A C55 H55B 109.5 . . ?
H55A C55 H55C 109.5 . . ?
H55B C55 H55C 109.5 . . ?
C57 C56 N51 118.16(15) . . ?
C57 C56 C61 121.37(15) . . ?
C61 C56 N51 120.45(14) . . ?
C56 C57 C62 121.95(15) . . ?
C58 C57 C56 118.00(17) . . ?
C58 C57 C62 120.03(16) . . ?
C57 C58 H58 119.4 . . ?
C59 C58 C57 121.10(17) . . ?
C59 C58 H58 119.4 . . ?
C58 C59 H59 119.9 . . ?
C60 C59 C58 120.11(17) . . ?
C60 C59 H59 119.9 . . ?
C59 C60 H60 119.2 . . ?
C59 C60 C61 121.62(18) . . ?
C61 C60 H60 119.2 . . ?
C56 C61 C65 123.94(16) . . ?
C60 C61 C56 117.75(16) . . ?
C60 C61 C65 118.31(16) . . ?
C57 C62 H62 107.1 . . ?
C57 C62 C63 110.73(17) . . ?
C57 C62 C64 113.10(16) . . ?
C63 C62 H62 107.1 . . ?
C63 C62 C64 111.29(18) . . ?
C64 C62 H62 107.1 . . ?
C62 C63 H63A 109.5 . . ?
C62 C63 H63B 109.5 . . ?
C62 C63 H63C 109.5 . . ?
H63A C63 H63B 109.5 . . ?
H63A C63 H63C 109.5 . . ?
H63B C63 H63C 109.5 . . ?
C62 C64 H64A 109.5 . . ?
C62 C64 H64B 109.5 . . ?
C62 C64 H64C 109.5 . . ?
H64A C64 H64B 109.5 . . ?
H64A C64 H64C 109.5 . . ?
H64B C64 H64C 109.5 . . ?
C61 C65 H65 107.9 . . ?
C61 C65 C66 110.90(16) . . ?
C61 C65 C67 111.68(17) . . ?
C66 C65 H65 107.9 . . ?
C66 C65 C67 110.27(18) . . ?
C67 C65 H65 107.9 . . ?
C65 C66 H66A 109.5 . . ?
C65 C66 H66B 109.5 . . ?
C65 C66 H66C 109.5 . . ?
H66A C66 H66B 109.5 . . ?
H66A C66 H66C 109.5 . . ?
H66B C66 H66C 109.5 . . ?
C65 C67 H67A 109.5 . . ?
C65 C67 H67B 109.5 . . ?
C65 C67 H67C 109.5 . . ?
H67A C67 H67B 109.5 . . ?
H67A C67 H67C 109.5 . . ?
H67B C67 H67C 109.5 . . ?
C69 C68 N53 119.95(15) . . ?
C73 C68 N53 119.06(15) . . ?
C73 C68 C69 120.95(17) . . ?
C68 C69 C74 122.33(17) . . ?
C70 C69 C68 117.95(17) . . ?
C70 C69 C74 119.72(17) . . ?
C69 C70 H70 119.1 . . ?
C71 C70 C69 121.76(19) . . ?
C71 C70 H70 119.1 . . ?
C70 C71 H71 120.1 . . ?
C70 C71 C72 119.82(19) . . ?
C72 C71 H71 120.1 . . ?
C71 C72 H72 119.5 . . ?
C71 C72 C73 120.93(19) . . ?
C73 C72 H72 119.5 . . ?
C68 C73 C77 122.25(17) . . ?
C72 C73 C68 118.57(18) . . ?
C72 C73 C77 119.17(17) . . ?
C69 C74 H74 107.7 . . ?
C69 C74 C75 111.49(17) . . ?
C69 C74 C76 111.32(16) . . ?
C75 C74 H74 107.7 . . ?
C76 C74 H74 107.7 . . ?
C76 C74 C75 110.79(17) . . ?
C74 C75 H75A 109.5 . . ?
C74 C75 H75B 109.5 . . ?
C74 C75 H75C 109.5 . . ?
H75A C75 H75B 109.5 . . ?
H75A C75 H75C 109.5 . . ?
H75B C75 H75C 109.5 . . ?
C74 C76 H76A 109.5 . . ?
C74 C76 H76B 109.5 . . ?
C74 C76 H76C 109.5 . . ?
H76A C76 H76B 109.5 . . ?
H76A C76 H76C 109.5 . . ?
H76B C76 H76C 109.5 . . ?
C73 C77 H77 107.9 . . ?
C73 C77 C79 111.24(17) . . ?
C78 C77 C73 112.23(19) . . ?
C78 C77 H77 107.9 . . ?
C78 C77 C79 109.65(17) . . ?
C79 C77 H77 107.9 . . ?
C77 C78 H78A 109.5 . . ?
C77 C78 H78B 109.5 . . ?
C77 C78 H78C 109.5 . . ?
H78A C78 H78B 109.5 . . ?
H78A C78 H78C 109.5 . . ?
H78B C78 H78C 109.5 . . ?
C77 C79 H79A 109.5 . . ?
C77 C79 H79B 109.5 . . ?
C77 C79 H79C 109.5 . . ?
H79A C79 H79B 109.5 . . ?
H79A C79 H79C 109.5 . . ?
H79B C79 H79C 109.5 . . ?
Al51 C80 H80A 108.2 . . ?
Al51 C80 H80B 108.2 . . ?
H80A C80 H80B 107.3 . . ?
C81 C80 Al51 116.53(11) . . ?
C81 C80 H80A 108.2 . . ?
C81 C80 H80B 108.2 . . ?
C82 C81 C80 120.27(16) . . ?
C86 C81 C80 121.95(16) . . ?
C86 C81 C82 117.77(17) . . ?
C81 C82 H82 119.3 . . ?
C83 C82 C81 121.40(17) . . ?
C83 C82 H82 119.3 . . ?
O87 C83 C82 124.61(17) . . ?
O87 C83 C84 115.41(16) . . ?
C82 C83 C84 119.98(17) . . ?
O89 C84 C83 122.13(17) . . ?
C85 C84 O89 118.99(17) . . ?
C85 C84 C83 118.82(17) . . ?
C84 C85 H85 119.5 . . ?
C84 C85 C86 121.05(18) . . ?
C86 C85 H85 119.5 . . ?
C81 C86 C85 120.97(17) . . ?
C81 C86 H86 119.5 . . ?
C85 C86 H86 119.5 . . ?
O87 C88 H88A 109.5 . . ?
O87 C88 H88B 109.5 . . ?
O87 C88 H88C 109.5 . . ?
H88A C88 H88B 109.5 . . ?
H88A C88 H88C 109.5 . . ?
H88B C88 H88C 109.5 . . ?
O89 C90 H90A 109.5 . . ?
O89 C90 H90B 109.5 . . ?
O89 C90 H90C 109.5 . . ?
H90A C90 H90B 109.5 . . ?
H90A C90 H90C 109.5 . . ?
H90B C90 H90C 109.5 . . ?
O91 C92 H92A 109.5 . . ?
O91 C92 H92B 109.5 . . ?
O91 C92 H92C 109.5 . . ?
H92A C92 H92B 109.5 . . ?
H92A C92 H92C 109.5 . . ?
H92B C92 H92C 109.5 . . ?

loop_
_geom_bond_atom_site_label_1
_geom_bond_atom_site_label_2
_geom_bond_distance
_geom_bond_site_symmetry_2
_geom_bond_publ_flag
Al1 O41 1.7132(13) . ?
Al1 N1 1.8985(15) . ?
Al1 N3 1.9055(15) . ?
Al1 C30 1.9691(18) . ?
O37 C33 1.368(2) . ?
O37 C38 1.418(2) . ?
O39 C34 1.376(2) . ?
O39 C40 1.420(2) . ?
O41 C42 1.401(2) . ?
N1 C1 1.342(2) . ?
N1 C6 1.455(2) . ?
N3 C3 1.333(2) . ?
N3 C18 1.454(2) . ?
C1 C2 1.396(3) . ?
C1 C4 1.508(2) . ?
C2 H2 0.9300 . ?
C2 C3 1.408(2) . ?
C3 C5 1.503(2) . ?
C4 H4A 0.9600 . ?
C4 H4B 0.9600 . ?
C4 H4C 0.9600 . ?
C5 H5A 0.9600 . ?
C5 H5B 0.9600 . ?
C5 H5C 0.9600 . ?
C6 C7 1.408(2) . ?
C6 C11 1.405(2) . ?
C7 C8 1.397(3) . ?
C7 C12 1.517(3) . ?
C8 H8 0.9300 . ?
C8 C9 1.367(3) . ?
C9 H9 0.9300 . ?
C9 C10 1.381(3) . ?
C10 H10 0.9300 . ?
C10 C11 1.392(3) . ?
C11 C15 1.524(3) . ?
C12 H12 0.9800 . ?
C12 C13 1.536(3) . ?
C12 C14 1.514(3) . ?
C13 H13A 0.9600 . ?
C13 H13B 0.9600 . ?
C13 H13C 0.9600 . ?
C14 H14A 0.9600 . ?
C14 H14B 0.9600 . ?
C14 H14C 0.9600 . ?
C15 H15 0.9800 . ?
C15 C16 1.526(3) . ?
C15 C17 1.526(3) . ?
C16 H16A 0.9600 . ?
C16 H16B 0.9600 . ?
C16 H16C 0.9600 . ?
C17 H17A 0.9600 . ?
C17 H17B 0.9600 . ?
C17 H17C 0.9600 . ?
C18 C19 1.411(2) . ?
C18 C23 1.406(2) . ?
C19 C20 1.391(2) . ?
C19 C24 1.520(2) . ?
C20 H20 0.9300 . ?
C20 C21 1.378(3) . ?
C21 H21 0.9300 . ?
C21 C22 1.377(3) . ?
C22 H22 0.9300 . ?
C22 C23 1.391(3) . ?
C23 C27 1.521(2) . ?
C24 H24 0.9800 . ?
C24 C25 1.526(3) . ?
C24 C26 1.526(3) . ?
C25 H25A 0.9600 . ?
C25 H25B 0.9600 . ?
C25 H25C 0.9600 . ?
C26 H26A 0.9600 . ?
C26 H26B 0.9600 . ?
C26 H26C 0.9600 . ?
C27 H27 0.9800 . ?
C27 C28 1.526(3) . ?
C27 C29 1.536(3) . ?
C28 H28A 0.9600 . ?
C28 H28B 0.9600 . ?
C28 H28C 0.9600 . ?
C29 H29A 0.9600 . ?
C29 H29B 0.9600 . ?
C29 H29C 0.9600 . ?
C30 H30A 0.9700 . ?
C30 H30B 0.9700 . ?
C30 C31 1.499(2) . ?
C31 C32 1.400(2) . ?
C31 C36 1.376(3) . ?
C32 H32 0.9300 . ?
C32 C33 1.379(2) . ?
C33 C34 1.402(3) . ?
C34 C35 1.369(3) . ?
C35 H35 0.9300 . ?
C35 C36 1.389(3) . ?
C36 H36 0.9300 . ?
C38 H38A 0.9600 . ?
C38 H38B 0.9600 . ?
C38 H38C 0.9600 . ?
C40 H40A 0.9600 . ?
C40 H40B 0.9600 . ?
C40 H40C 0.9600 . ?
C42 H42A 0.9600 . ?
C42 H42B 0.9600 . ?
C42 H42C 0.9600 . ?
Al51 O91 1.7123(13) . ?
Al51 N51 1.9099(15) . ?
Al51 N53 1.9042(14) . ?
Al51 C80 1.9718(18) . ?
O87 C83 1.374(2) . ?
O87 C88 1.406(3) . ?
O89 C84 1.387(2) . ?
O89 C90 1.430(2) . ?
O91 C92 1.398(2) . ?
N51 C51 1.339(2) . ?
N51 C56 1.456(2) . ?
N53 C53 1.335(2) . ?
N53 C68 1.453(2) . ?
C51 C52 1.399(2) . ?
C51 C54 1.505(2) . ?
C52 H52 0.9300 . ?
C52 C53 1.397(3) . ?
C53 C55 1.512(2) . ?
C54 H54A 0.9600 . ?
C54 H54B 0.9600 . ?
C54 H54C 0.9600 . ?
C55 H55A 0.9600 . ?
C55 H55B 0.9600 . ?
C55 H55C 0.9600 . ?
C56 C57 1.405(2) . ?
C56 C61 1.408(2) . ?
C57 C58 1.396(2) . ?
C57 C62 1.517(2) . ?
C58 H58 0.9300 . ?
C58 C59 1.381(3) . ?
C59 H59 0.9300 . ?
C59 C60 1.369(3) . ?
C60 H60 0.9300 . ?
C60 C61 1.396(2) . ?
C61 C65 1.515(2) . ?
C62 H62 0.9800 . ?
C62 C63 1.524(3) . ?
C62 C64 1.524(3) . ?
C63 H63A 0.9600 . ?
C63 H63B 0.9600 . ?
C63 H63C 0.9600 . ?
C64 H64A 0.9600 . ?
C64 H64B 0.9600 . ?
C64 H64C 0.9600 . ?
C65 H65 0.9800 . ?
C65 C66 1.521(3) . ?
C65 C67 1.541(3) . ?
C66 H66A 0.9600 . ?
C66 H66B 0.9600 . ?
C66 H66C 0.9600 . ?
C67 H67A 0.9600 . ?
C67 H67B 0.9600 . ?
C67 H67C 0.9600 . ?
C68 C69 1.404(2) . ?
C68 C73 1.402(2) . ?
C69 C70 1.392(3) . ?
C69 C74 1.518(3) . ?
C70 H70 0.9300 . ?
C70 C71 1.369(3) . ?
C71 H71 0.9300 . ?
C71 C72 1.381(3) . ?
C72 H72 0.9300 . ?
C72 C73 1.391(3) . ?
C73 C77 1.525(3) . ?
C74 H74 0.9800 . ?
C74 C75 1.532(3) . ?
C74 C76 1.525(3) . ?
C75 H75A 0.9600 . ?
C75 H75B 0.9600 . ?
C75 H75C 0.9600 . ?
C76 H76A 0.9600 . ?
C76 H76B 0.9600 . ?
C76 H76C 0.9600 . ?
C77 H77 0.9800 . ?
C77 C78 1.522(3) . ?
C77 C79 1.527(3) . ?
C78 H78A 0.9600 . ?
C78 H78B 0.9600 . ?
C78 H78C 0.9600 . ?
C79 H79A 0.9600 . ?
C79 H79B 0.9600 . ?
C79 H79C 0.9600 . ?
C80 H80A 0.9700 . ?
C80 H80B 0.9700 . ?
C80 C81 1.507(2) . ?
C81 C82 1.398(2) . ?
C81 C86 1.384(3) . ?
C82 H82 0.9300 . ?
C82 C83 1.385(2) . ?
C83 C84 1.396(3) . ?
C84 C85 1.376(3) . ?
C85 H85 0.9300 . ?
C85 C86 1.389(3) . ?
C86 H86 0.9300 . ?
C88 H88A 0.9600 . ?
C88 H88B 0.9600 . ?
C88 H88C 0.9600 . ?
C90 H90A 0.9600 . ?
C90 H90B 0.9600 . ?
C90 H90C 0.9600 . ?
C92 H92A 0.9600 . ?
C92 H92B 0.9600 . ?
C92 H92C 0.9600 . ?

loop_
_geom_torsion_atom_site_label_1
_geom_torsion_atom_site_label_2
_geom_torsion_atom_site_label_3
_geom_torsion_atom_site_label_4
_geom_torsion
_geom_torsion_site_symmetry_1
_geom_torsion_site_symmetry_2
_geom_torsion_site_symmetry_3
_geom_torsion_site_symmetry_4
_geom_torsion_publ_flag
Al1 N1 C1 C2 -15.9(2) . . . . ?
Al1 N1 C1 C4 166.00(13) . . . . ?
Al1 N1 C6 C7 -73.66(18) . . . . ?
Al1 N1 C6 C11 105.16(16) . . . . ?
Al1 N3 C3 C2 14.7(2) . . . . ?
Al1 N3 C3 C5 -165.99(13) . . . . ?
Al1 N3 C18 C19 -87.19(16) . . . . ?
Al1 N3 C18 C23 87.15(17) . . . . ?
Al1 C30 C31 C32 67.92(19) . . . . ?
Al1 C30 C31 C36 -110.74(18) . . . . ?
O37 C33 C34 O39 2.5(2) . . . . ?
O37 C33 C34 C35 -176.79(19) . . . . ?
O39 C34 C35 C36 179.8(2) . . . . ?
O41 Al1 N1 C1 -81.25(14) . . . . ?
O41 Al1 N1 C6 96.70(13) . . . . ?
N1 Al1 O41 C42 43.47(19) . . . . ?
N1 C1 C2 C3 -11.3(3) . . . . ?
N1 C6 C7 C8 177.28(15) . . . . ?
N1 C6 C7 C12 -3.3(3) . . . . ?
N1 C6 C11 C10 -177.93(15) . . . . ?
N1 C6 C11 C15 0.8(3) . . . . ?
N3 Al1 O41 C42 -61.52(18) . . . . ?
N3 Al1 N1 C1 31.49(14) . . . . ?
N3 Al1 N1 C6 -150.55(12) . . . . ?
N3 C18 C19 C20 174.63(15) . . . . ?
N3 C18 C19 C24 -6.9(2) . . . . ?
N3 C18 C23 C22 -174.27(16) . . . . ?
N3 C18 C23 C27 5.9(3) . . . . ?
C1 N1 C6 C7 104.31(19) . . . . ?
C1 N1 C6 C11 -76.9(2) . . . . ?
C1 C2 C3 N3 12.0(3) . . . . ?
C1 C2 C3 C5 -167.30(18) . . . . ?
C3 N3 C18 C19 101.62(19) . . . . ?
C3 N3 C18 C23 -84.0(2) . . . . ?
C4 C1 C2 C3 166.81(18) . . . . ?
C6 N1 C1 C2 166.09(16) . . . . ?
C6 N1 C1 C4 -12.0(2) . . . . ?
C6 C7 C8 C9 1.0(3) . . . . ?
C6 C7 C12 C13 -114.7(2) . . . . ?
C6 C7 C12 C14 122.5(2) . . . . ?
C6 C11 C15 C16 -113.6(2) . . . . ?
C6 C11 C15 C17 123.42(19) . . . . ?
C7 C6 C11 C10 0.9(3) . . . . ?
C7 C6 C11 C15 179.55(17) . . . . ?
C7 C8 C9 C10 0.1(3) . . . . ?
C8 C7 C12 C13 64.8(2) . . . . ?
C8 C7 C12 C14 -58.0(2) . . . . ?
C8 C9 C10 C11 -0.8(3) . . . . ?
C9 C10 C11 C6 0.3(3) . . . . ?
C9 C10 C11 C15 -178.44(18) . . . . ?
C10 C11 C15 C16 65.0(2) . . . . ?
C10 C11 C15 C17 -57.9(2) . . . . ?
C11 C6 C7 C8 -1.5(3) . . . . ?
C11 C6 C7 C12 177.92(17) . . . . ?
C12 C7 C8 C9 -178.45(18) . . . . ?
C18 N3 C3 C2 -174.39(15) . . . . ?
C18 N3 C3 C5 4.9(2) . . . . ?
C18 C19 C20 C21 -0.6(3) . . . . ?
C18 C19 C24 C25 -81.6(2) . . . . ?
C18 C19 C24 C26 154.00(18) . . . . ?
C18 C23 C27 C28 -116.3(2) . . . . ?
C18 C23 C27 C29 120.7(2) . . . . ?
C19 C18 C23 C22 -0.1(3) . . . . ?
C19 C18 C23 C27 -179.96(17) . . . . ?
C19 C20 C21 C22 0.6(3) . . . . ?
C20 C19 C24 C25 96.9(2) . . . . ?
C20 C19 C24 C26 -27.6(3) . . . . ?
C20 C21 C22 C23 -0.3(3) . . . . ?
C21 C22 C23 C18 0.1(3) . . . . ?
C21 C22 C23 C27 179.95(18) . . . . ?
C22 C23 C27 C28 63.8(2) . . . . ?
C22 C23 C27 C29 -59.1(2) . . . . ?
C23 C18 C19 C20 0.4(3) . . . . ?
C23 C18 C19 C24 178.84(16) . . . . ?
C24 C19 C20 C21 -179.07(18) . . . . ?
C30 Al1 O41 C42 175.08(17) . . . . ?
C30 Al1 N1 C1 148.81(13) . . . . ?
C30 Al1 N1 C6 -33.23(15) . . . . ?
C30 C31 C32 C33 -178.64(15) . . . . ?
C30 C31 C36 C35 179.25(19) . . . . ?
C31 C32 C33 O37 177.08(16) . . . . ?
C31 C32 C33 C34 -1.2(3) . . . . ?
C32 C31 C36 C35 0.6(3) . . . . ?
C32 C33 C34 O39 -179.10(16) . . . . ?
C32 C33 C34 C35 1.7(3) . . . . ?
C33 C34 C35 C36 -1.0(3) . . . . ?
C34 C35 C36 C31 -0.1(3) . . . . ?
C36 C31 C32 C33 0.1(3) . . . . ?
C38 O37 C33 C32 7.9(3) . . . . ?
C38 O37 C33 C34 -173.75(17) . . . . ?
C40 O39 C34 C33 -178.31(17) . . . . ?
C40 O39 C34 C35 0.9(3) . . . . ?
Al51 N51 C51 C52 -12.6(2) . . . . ?
Al51 N51 C51 C54 168.21(13) . . . . ?
Al51 N51 C56 C57 86.73(17) . . . . ?
Al51 N51 C56 C61 -91.99(17) . . . . ?
Al51 N53 C53 C52 16.7(2) . . . . ?
Al51 N53 C53 C55 -163.85(13) . . . . ?
Al51 N53 C68 C69 80.13(17) . . . . ?
Al51 N53 C68 C73 -97.63(17) . . . . ?
Al51 C80 C81 C82 -72.77(19) . . . . ?
Al51 C80 C81 C86 106.64(17) . . . . ?
O87 C83 C84 O89 -3.2(3) . . . . ?
O87 C83 C84 C85 179.70(17) . . . . ?
O89 C84 C85 C86 -176.70(16) . . . . ?
N51 Al51 O91 C92 57.50(18) . . . . ?
N51 C51 C52 C53 -12.8(3) . . . . ?
N51 C56 C57 C58 179.21(15) . . . . ?
N51 C56 C57 C62 1.2(2) . . . . ?
N51 C56 C61 C60 -179.91(16) . . . . ?
N51 C56 C61 C65 0.5(3) . . . . ?
N53 Al51 O91 C92 -47.58(19) . . . . ?
N53 C68 C69 C70 -177.98(16) . . . . ?
N53 C68 C69 C74 1.4(3) . . . . ?
N53 C68 C73 C72 178.16(16) . . . . ?
N53 C68 C73 C77 -2.5(3) . . . . ?
C51 N51 C56 C57 -100.16(19) . . . . ?
C51 N51 C56 C61 81.1(2) . . . . ?
C51 C52 C53 N53 10.5(3) . . . . ?
C51 C52 C53 C55 -168.91(18) . . . . ?
C53 N53 C68 C69 -96.7(2) . . . . ?
C53 N53 C68 C73 85.5(2) . . . . ?
C54 C51 C52 C53 166.41(18) . . . . ?
C56 N51 C51 C52 174.24(16) . . . . ?
C56 N51 C51 C54 -4.9(2) . . . . ?
C56 C57 C58 C59 0.7(3) . . . . ?
C56 C57 C62 C63 89.0(2) . . . . ?
C56 C57 C62 C64 -145.32(19) . . . . ?
C56 C61 C65 C66 110.3(2) . . . . ?
C56 C61 C65 C67 -126.3(2) . . . . ?
C57 C56 C61 C60 1.4(3) . . . . ?
C57 C56 C61 C65 -178.14(17) . . . . ?
C57 C58 C59 C60 1.3(3) . . . . ?
C58 C57 C62 C63 -89.0(2) . . . . ?
C58 C57 C62 C64 36.7(3) . . . . ?
C58 C59 C60 C61 -2.0(3) . . . . ?
C59 C60 C61 C56 0.6(3) . . . . ?
C59 C60 C61 C65 -179.77(19) . . . . ?
C60 C61 C65 C66 -69.3(2) . . . . ?
C60 C61 C65 C67 54.1(2) . . . . ?
C61 C56 C57 C58 -2.1(3) . . . . ?
C61 C56 C57 C62 179.93(16) . . . . ?
C62 C57 C58 C59 178.76(18) . . . . ?
C68 N53 C53 C52 -166.44(16) . . . . ?
C68 N53 C53 C55 13.0(2) . . . . ?
C68 C69 C70 C71 0.3(3) . . . . ?
C68 C69 C74 C75 118.5(2) . . . . ?
C68 C69 C74 C76 -117.2(2) . . . . ?
C68 C73 C77 C78 130.06(19) . . . . ?
C68 C73 C77 C79 -106.7(2) . . . . ?
C69 C68 C73 C72 0.4(3) . . . . ?
C69 C68 C73 C77 179.77(17) . . . . ?
C69 C70 C71 C72 -0.5(3) . . . . ?
C70 C69 C74 C75 -62.1(2) . . . . ?
C70 C69 C74 C76 62.2(2) . . . . ?
C70 C71 C72 C73 0.7(3) . . . . ?
C71 C72 C73 C68 -0.6(3) . . . . ?
C71 C72 C73 C77 179.99(19) . . . . ?
C72 C73 C77 C78 -50.6(2) . . . . ?
C72 C73 C77 C79 72.7(2) . . . . ?
C73 C68 C69 C70 -0.3(3) . . . . ?
C73 C68 C69 C74 179.16(17) . . . . ?
C74 C69 C70 C71 -179.12(18) . . . . ?
C80 Al51 O91 C92 -175.69(17) . . . . ?
C80 C81 C82 C83 -178.87(15) . . . . ?
C80 C81 C86 C85 179.23(16) . . . . ?
C81 C82 C83 O87 179.20(16) . . . . ?
C81 C82 C83 C84 -1.0(3) . . . . ?
C82 C81 C86 C85 -1.4(2) . . . . ?
C82 C83 C84 O89 176.96(16) . . . . ?
C82 C83 C84 C85 -0.1(3) . . . . ?
C83 C84 C85 C86 0.5(3) . . . . ?
C84 C85 C86 C81 0.3(3) . . . . ?
C86 C81 C82 C83 1.7(2) . . . . ?
C88 O87 C83 C82 1.5(3) . . . . ?
C88 O87 C83 C84 -178.3(2) . . . . ?
C90 O89 C84 C83 63.0(2) . . . . ?
C90 O89 C84 C85 -119.91(19) . . . . ?

loop_
_exptl_oxdiff_crystal_face_indexfrac_h
_exptl_oxdiff_crystal_face_indexfrac_k
_exptl_oxdiff_crystal_face_indexfrac_l
_exptl_oxdiff_crystal_face_x
_exptl_oxdiff_crystal_face_y
_exptl_oxdiff_crystal_face_z
-5.0026 -1.9977 3.9937 -0.1540 -0.0599 0.2999
-4.0037 0.0129 -4.9912 0.1813 0.0961 0.1609
-0.0013 -0.9986 -0.0008 -0.0334 0.0347 0.0089
-2.9945 4.9965 0.0047 0.1879 -0.1928 0.1059
1.0070 4.9917 0.0036 0.1598 -0.1672 -0.0945
5.0005 -1.0046 -0.0022 -0.0686 0.0667 -0.2416
2.0017 -1.0091 4.9910 -0.2006 -0.0742 -0.0518
3.9965 -1.9938 -4.9949 0.0583 0.2167 -0.2222
-2.9967 5.0046 -4.9876 0.3410 -0.0711 0.0663
5.0081 2.9816 4.9932 -0.0882 -0.1938 -0.2377
0.0049 1.9891 4.9938 -0.0864 -0.1911 0.0218
-3.9971 5.0058 -4.9873 0.3481 -0.0775 0.1164
3.0020 -1.0103 4.9907 -0.2076 -0.0678 -0.1019
